data_7125858
loop_
_publ_author_name
'Linnemannst\"ons, Marvin'
'Schwabedissen, Jan'
'Schultz, Aaron A.'
'Neumann, Beate'
'Stammler, Hans-Georg'
'Berger, Raphael J. F.'
'Mitzel, Norbert W.'

_publ_section_title
;
 London dispersion-driven hetero-aryl-aryl interactions in
 1,2-diaryldisilanes.
;
_journal_issue 15
_journal_name_full 'Chemical communications (Cambridge, England)'
_journal_page_first 2252
_journal_page_last 2255
_journal_paper_doi 10.1039/c9cc09851h
_journal_volume 56
_journal_year 2020
_chemical_formula_moiety 'C16 H12 Cl5 F5 Si2'
_chemical_formula_sum 'C16 H12 Cl5 F5 Si2'
_chemical_formula_weight 532.69
_space_group_crystal_system monoclinic
_space_group_IT_number 14
_space_group_name_Hall '-P 2yn'
_space_group_name_H-M_alt 'P 1 21/n 1'
_atom_sites_solution_hydrogens geom
_atom_sites_solution_primary dual
_audit_creation_date 2019-09-12
_audit_creation_method
;
Olex2 1.3-ac4
(compiled 2019.04.23 svn.r3594 for Rigaku Oxford Diffraction, GUI svn.r5739)
;
_audit_update_record
;
2019-12-11 deposited with the CCDC.	2020-01-22 downloaded from the CCDC.
;
_cell_angle_alpha 90
_cell_angle_beta 101.387(4)
_cell_angle_gamma 90
_cell_formula_units_Z 4
_cell_length_a 7.5524(4)
_cell_length_b 14.9892(6)
_cell_length_c 18.8060(9)
_cell_measurement_reflns_used 6481
_cell_measurement_temperature 99.99(10)
_cell_measurement_theta_max 75.8030
_cell_measurement_theta_min 4.7740
_cell_volume 2087.02(17)
_computing_cell_refinement 'CrysAlisPro 1.171.40.58a (Rigaku OD, 2019)'
_computing_data_collection 'CrysAlisPro 1.171.40.58a (Rigaku OD, 2019)'
_computing_data_reduction 'CrysAlisPro 1.171.40.58a (Rigaku OD, 2019)'
_computing_molecular_graphics 'Olex2 (Dolomanov et al., 2009)'
_computing_publication_material 'Olex2 (Dolomanov et al., 2009)'
_computing_structure_refinement 'ShelXL (Sheldrick, 2015)'
_computing_structure_solution 'ShelXT (Sheldrick, 2015)'
_diffrn_ambient_environment N~2~
_diffrn_ambient_temperature 99.99(10)
_diffrn_detector 'CCD plate'
_diffrn_detector_area_resol_mean 5.3114
_diffrn_detector_type Atlas
_diffrn_measured_fraction_theta_full 0.997
_diffrn_measured_fraction_theta_max 0.970
_diffrn_measurement_details
;
List of Runs (angles in degrees, time in seconds):

  # Type    Start    End  Width  t~exp~   \w     \q     \k     \f   Frames
#--------------------------------------------------------------------------
  1  \w    -57.00   8.00   1.00   25.00    --  -38.50  77.00 120.00   65
  2  \w   -112.00 -12.00   1.00   25.00    --  -38.50 -19.00-120.00  100
  3  \w    -85.00 -39.00   1.00   25.00    --  -38.50 125.00-150.00   46
  4  \w   -106.00 -15.00   1.00   25.00    --  -38.50 -57.00   0.00   91
  5  \w    -54.00  -6.00   1.00   25.00    --  -38.50 125.00 150.00   48
  6  \w     44.00 122.00   1.00   94.00    --  111.00 -61.00  90.00   78
  7  \w     51.00 129.00   1.00   94.00    --  111.00 -30.00  30.00   78
  8  \w    132.00 178.00   1.00   94.00    --  111.00  45.00  90.00   46
  9  \w    102.00 141.00   1.00   94.00    --  111.00 -77.00 -60.00   39
 10  \w     62.00  89.00   1.00   94.00    --  111.00 -77.00 -60.00   27
 11  \w     98.00 125.00   1.00   94.00    --  111.00  30.00  60.00   27
 12  \w    104.00 176.00   1.00   94.00    --  111.00  77.00  30.00   72
 13  \w     46.00  73.00   1.00   94.00    --  111.00-125.00-120.00   27
 14  \w     86.00 113.00   1.00   94.00    --  111.00-125.00-120.00   27
 15  \w     89.00 119.00   1.00   94.00    --  111.00  45.00  90.00   30
 16  \w     91.00 132.00   1.00   94.00    --  111.00 -45.00-120.00   41
 17  \w     42.00  90.00   1.00   94.00    --  111.00 -45.00-120.00   48
 18  \w     77.00 107.00   1.00   94.00    --  111.00 -94.00  90.00   30
 19  \w     90.00 130.00   1.00   94.00    --  111.00  30.00-150.00   40
 20  \w     77.00 113.00   1.00   94.00    --  111.00-125.00  30.00   36
 21  \w     42.00 109.00   1.00   94.00    --  111.00-125.00 -90.00   67
 22  \w     72.00 112.00   1.00   94.00    --  111.00  15.00  30.00   40
;
_diffrn_measurement_device 'four-circle diffractometer'
_diffrn_measurement_device_type 'SuperNova, Dual, Cu at home/near, Atlas'
_diffrn_measurement_method '\w scans'
_diffrn_orient_matrix_type 'CrysAlisPro convention (1999,Acta A55,543-557)'
_diffrn_orient_matrix_UB_11 -0.0498667000
_diffrn_orient_matrix_UB_12 0.0939771000
_diffrn_orient_matrix_UB_13 -0.0307134000
_diffrn_orient_matrix_UB_21 -0.1123682000
_diffrn_orient_matrix_UB_22 0.0160924000
_diffrn_orient_matrix_UB_23 0.0588619000
_diffrn_orient_matrix_UB_31 0.1679090000
_diffrn_orient_matrix_UB_32 0.0385660000
_diffrn_orient_matrix_UB_33 0.0506076000
_diffrn_radiation_monochromator mirror
_diffrn_radiation_probe x-ray
_diffrn_radiation_type 'Cu K\a'
_diffrn_radiation_wavelength 1.54184
_diffrn_reflns_av_R_equivalents 0.0371
_diffrn_reflns_av_unetI/netI 0.0357
_diffrn_reflns_Laue_measured_fraction_full 0.997
_diffrn_reflns_Laue_measured_fraction_max 0.970
_diffrn_reflns_limit_h_max 9
_diffrn_reflns_limit_h_min -6
_diffrn_reflns_limit_k_max 18
_diffrn_reflns_limit_k_min -18
_diffrn_reflns_limit_l_max 23
_diffrn_reflns_limit_l_min -22
_diffrn_reflns_number 13183
_diffrn_reflns_point_group_measured_fraction_full 0.997
_diffrn_reflns_point_group_measured_fraction_max 0.970
_diffrn_reflns_theta_full 67.684
_diffrn_reflns_theta_max 77.123
_diffrn_reflns_theta_min 3.801
_diffrn_source 'micro-focus sealed X-ray tube'
_diffrn_source_type 'SuperNova (Cu) X-ray Source'
_exptl_absorpt_coefficient_mu 7.873
_exptl_absorpt_correction_T_max 0.897
_exptl_absorpt_correction_T_min 0.552
_exptl_absorpt_correction_type gaussian
_exptl_absorpt_process_details
;
CrysAlisPro 1.171.40.58a (Rigaku Oxford Diffraction, 2019)
Numerical absorption correction based on gaussian integration over
			a multifaceted crystal model
Empirical absorption correction using spherical harmonics,
 implemented in SCALE3 ABSPACK scaling algorithm.
;
_exptl_crystal_colour 'clear colourless'
_exptl_crystal_colour_lustre clear
_exptl_crystal_colour_primary colourless
_exptl_crystal_density_diffrn 1.695
_exptl_crystal_description irregular
_exptl_crystal_F_000 1064
_exptl_crystal_size_max 0.183
_exptl_crystal_size_mid 0.063
_exptl_crystal_size_min 0.04
_refine_diff_density_max 0.457
_refine_diff_density_min -0.466
_refine_diff_density_rms 0.082
_refine_ls_extinction_method none
_refine_ls_goodness_of_fit_ref 1.041
_refine_ls_hydrogen_treatment constr
_refine_ls_matrix_type full
_refine_ls_number_parameters 257
_refine_ls_number_reflns 4293
_refine_ls_number_restraints 0
_refine_ls_restrained_S_all 1.041
_refine_ls_R_factor_all 0.0423
_refine_ls_R_factor_gt 0.0375
_refine_ls_shift/su_max 0.001
_refine_ls_shift/su_mean 0.000
_refine_ls_structure_factor_coef Fsqd
_refine_ls_weighting_details 'w=1/[\s^2^(Fo^2^)+(0.0649P)^2^+0.8672P] where P=(Fo^2^+2Fc^2^)/3'
_refine_ls_weighting_scheme calc
_refine_ls_wR_factor_gt 0.1005
_refine_ls_wR_factor_ref 0.1051
_reflns_Friedel_coverage 0.000
_reflns_number_gt 3824
_reflns_number_total 4293
_reflns_threshold_expression 'I > 2\s(I)'
_cod_data_source_file c9cc09851h2.cif
_cod_data_source_block compound5_ACN
_cod_depositor_comments 'Adding full bibliography for 7125855--7125859.cif.'
_cod_database_code 7125858
_shelx_shelxl_version_number 2018/3
_chemical_oxdiff_formula C16H12Cl5F5Si2
_shelx_space_group_comment
;
The symmetry employed for this shelxl refinement is uniquely defined
by the following loop, which should always be used as a source of
symmetry information in preference to the above space-group names.
They are only intended as comments.
;
_shelx_estimated_absorpt_t_max 0.744
_shelx_estimated_absorpt_t_min 0.327
_diffrn_oxdiff_digest_frames
;
0116357fd35ac3b070a71e30e548a9a77701149ff6e
;
_reflns_odcompleteness_completeness 99.29
_reflns_odcompleteness_iscentric 1
_reflns_odcompleteness_theta 42.19
_olex2_refinement_description
;
1. Fixed Uiso
 At 1.5 times of:
  All C(H,H,H) groups
2.a Idealised Me refined as rotating group:
 C7(H7A,H7B,H7C), C8(H8A,H8B,H8C), C9(H9A,H9B,H9C), C10(H10A,H10B,H10C)
;
_olex2_submission_special_instructions 'No special instructions were received'
_oxdiff_diffrn_reflns_filtered 454
_oxdiff_exptl_absorpt_empirical_details
;
Empirical correction (ABSPACK) includes:
- Absorption correction using spherical harmonics
- Frame scaling
;
_oxdiff_exptl_absorpt_empirical_full_max 3.189
_oxdiff_exptl_absorpt_empirical_full_min 0.253

loop_
_space_group_symop_operation_xyz
'x, y, z'
'-x+1/2, y+1/2, -z+1/2'
'-x, -y, -z'
'x-1/2, -y-1/2, z-1/2'

loop_
_atom_site_label
_atom_site_type_symbol
_atom_site_fract_x
_atom_site_fract_y
_atom_site_fract_z
_atom_site_U_iso_or_equiv
_atom_site_adp_type
_atom_site_occupancy
_atom_site_site_symmetry_order
_atom_site_calc_flag
_atom_site_refinement_flags_posn
Cl1 Cl 0.31426(8) 0.21638(3) 0.25695(3) 0.02806(14) Uani 1 1 d .
Cl2 Cl 0.31620(8) 0.07478(3) 0.37413(3) 0.02626(14) Uani 1 1 d .
Cl3 Cl 0.49610(9) 0.11310(4) 0.53408(3) 0.03447(16) Uani 1 1 d .
Cl4 Cl 0.66973(9) 0.29809(4) 0.57739(3) 0.03223(15) Uani 1 1 d .
Cl5 Cl 0.67993(7) 0.44079(3) 0.46172(3) 0.02366(13) Uani 1 1 d .
Si1 Si 0.88480(8) 0.41195(4) 0.31359(3) 0.02280(15) Uani 1 1 d .
Si2 Si 0.56528(8) 0.40977(3) 0.29157(3) 0.02020(14) Uani 1 1 d .
F1 F 0.7923(2) 0.21652(9) 0.28983(8) 0.0296(3) Uani 1 1 d .
F2 F 0.8358(2) 0.07725(9) 0.38142(9) 0.0362(3) Uani 1 1 d .
F3 F 1.0236(2) 0.09738(10) 0.51991(8) 0.0397(4) Uani 1 1 d .
F4 F 1.1731(2) 0.25935(10) 0.56447(8) 0.0375(3) Uani 1 1 d .
F5 F 1.1321(2) 0.39751(9) 0.47386(8) 0.0329(3) Uani 1 1 d .
C1 C 0.9592(3) 0.31365(14) 0.37763(12) 0.0242(4) Uani 1 1 d .
C2 C 0.8898(3) 0.22905(15) 0.35744(12) 0.0245(4) Uani 1 1 d .
C3 C 0.9085(3) 0.15686(14) 0.40366(13) 0.0263(5) Uani 1 1 d .
C4 C 1.0042(4) 0.16675(16) 0.47425(13) 0.0298(5) Uani 1 1 d .
C5 C 1.0791(3) 0.24885(16) 0.49666(13) 0.0287(5) Uani 1 1 d .
C6 C 1.0565(3) 0.31937(15) 0.44837(13) 0.0256(4) Uani 1 1 d .
C7 C 0.9826(4) 0.52052(16) 0.35228(14) 0.0327(5) Uani 1 1 d .
H7A H 0.947876 0.567165 0.317330 0.049 Uiso 1 1 calc GR
H7B H 1.111897 0.516098 0.363838 0.049 Uiso 1 1 calc GR
H7C H 0.938078 0.533912 0.395493 0.049 Uiso 1 1 calc GR
C8 C 0.9612(4) 0.39153(17) 0.22623(14) 0.0330(5) Uani 1 1 d .
H8A H 0.912865 0.335824 0.205888 0.049 Uiso 1 1 calc GR
H8B H 1.090715 0.389322 0.235097 0.049 Uiso 1 1 calc GR
H8C H 0.919140 0.438978 0.192860 0.049 Uiso 1 1 calc GR
C9 C 0.4899(3) 0.37922(15) 0.19374(12) 0.0278(5) Uani 1 1 d .
H9A H 0.532772 0.423059 0.163982 0.042 Uiso 1 1 calc GR
H9B H 0.360343 0.377140 0.181953 0.042 Uiso 1 1 calc GR
H9C H 0.537864 0.321795 0.185136 0.042 Uiso 1 1 calc GR
C10 C 0.4672(4) 0.52272(14) 0.30252(13) 0.0296(5) Uani 1 1 d .
H10A H 0.499032 0.540759 0.352393 0.044 Uiso 1 1 calc GR
H10B H 0.338088 0.520130 0.288019 0.044 Uiso 1 1 calc GR
H10C H 0.514255 0.565085 0.272748 0.044 Uiso 1 1 calc GR
C11 C 0.5051(3) 0.32501(13) 0.36089(11) 0.0187(4) Uani 1 1 d .
C12 C 0.4202(3) 0.24220(13) 0.34468(11) 0.0194(4) Uani 1 1 d .
C13 C 0.4159(3) 0.17691(13) 0.39737(11) 0.0211(4) Uani 1 1 d .
C14 C 0.4945(3) 0.19374(14) 0.46929(12) 0.0221(4) Uani 1 1 d .
C15 C 0.5724(3) 0.27667(14) 0.48829(11) 0.0217(4) Uani 1 1 d .
C16 C 0.5760(3) 0.34017(13) 0.43459(11) 0.0202(4) Uani 1 1 d .

loop_
_atom_site_aniso_label
_atom_site_aniso_U_11
_atom_site_aniso_U_22
_atom_site_aniso_U_33
_atom_site_aniso_U_23
_atom_site_aniso_U_13
_atom_site_aniso_U_12
Cl1 0.0395(3) 0.0246(2) 0.0170(2) -0.00040(17) -0.0019(2) -0.0069(2)
Cl2 0.0368(3) 0.0168(2) 0.0240(3) -0.00083(17) 0.0029(2) -0.00257(18)
Cl3 0.0570(4) 0.0231(2) 0.0212(3) 0.00539(18) 0.0024(2) -0.0025(2)
Cl4 0.0495(4) 0.0286(3) 0.0159(2) -0.00234(18) 0.0000(2) -0.0039(2)
Cl5 0.0289(3) 0.0203(2) 0.0216(2) -0.00435(17) 0.00451(19) -0.00387(18)
Si1 0.0242(3) 0.0213(3) 0.0244(3) -0.0004(2) 0.0084(2) -0.0010(2)
Si2 0.0247(3) 0.0177(3) 0.0185(3) 0.00129(19) 0.0052(2) 0.00096(19)
F1 0.0330(7) 0.0256(6) 0.0291(7) -0.0058(5) 0.0030(6) 0.0000(5)
F2 0.0478(9) 0.0202(6) 0.0400(8) -0.0039(5) 0.0069(7) -0.0002(6)
F3 0.0583(10) 0.0270(7) 0.0320(8) 0.0073(6) 0.0045(7) 0.0049(6)
F4 0.0466(9) 0.0379(7) 0.0234(7) -0.0008(6) -0.0040(6) 0.0051(6)
F5 0.0350(8) 0.0272(6) 0.0328(7) -0.0081(5) -0.0023(6) -0.0039(6)
C1 0.0235(11) 0.0230(9) 0.0278(11) -0.0031(8) 0.0092(9) 0.0021(8)
C2 0.0263(11) 0.0253(10) 0.0226(10) -0.0044(8) 0.0065(9) 0.0027(8)
C3 0.0297(12) 0.0176(9) 0.0324(12) -0.0051(8) 0.0079(9) 0.0010(8)
C4 0.0352(13) 0.0254(10) 0.0297(12) 0.0027(9) 0.0084(10) 0.0067(9)
C5 0.0295(12) 0.0287(11) 0.0269(11) -0.0029(9) 0.0036(9) 0.0038(9)
C6 0.0243(11) 0.0237(10) 0.0291(11) -0.0053(8) 0.0058(9) -0.0002(8)
C7 0.0369(13) 0.0258(11) 0.0365(13) -0.0015(9) 0.0103(10) -0.0083(9)
C8 0.0349(13) 0.0380(12) 0.0295(12) -0.0004(10) 0.0149(10) -0.0005(10)
C9 0.0349(12) 0.0292(10) 0.0194(10) 0.0027(8) 0.0053(9) -0.0017(9)
C10 0.0359(13) 0.0206(9) 0.0318(12) 0.0026(8) 0.0055(10) 0.0053(9)
C11 0.0199(10) 0.0177(9) 0.0194(9) -0.0010(7) 0.0061(8) 0.0010(7)
C12 0.0232(10) 0.0191(9) 0.0158(9) -0.0025(7) 0.0033(8) 0.0026(7)
C13 0.0243(11) 0.0178(8) 0.0217(10) -0.0004(7) 0.0056(8) 0.0036(7)
C14 0.0281(11) 0.0187(9) 0.0204(10) 0.0024(7) 0.0065(8) 0.0026(8)
C15 0.0252(11) 0.0234(9) 0.0162(9) -0.0022(7) 0.0033(8) 0.0031(8)
C16 0.0218(10) 0.0177(8) 0.0219(10) -0.0024(7) 0.0061(8) 0.0022(7)

loop_
_atom_type_symbol
_atom_type_description
_atom_type_scat_dispersion_real
_atom_type_scat_dispersion_imag
_atom_type_scat_source
C C 0.0181 0.0091 'International Tables Vol C Tables 4.2.6.8 and 6.1.1.4'
H H 0.0000 0.0000 'International Tables Vol C Tables 4.2.6.8 and 6.1.1.4'
Cl Cl 0.3639 0.7018 'International Tables Vol C Tables 4.2.6.8 and 6.1.1.4'
F F 0.0727 0.0534 'International Tables Vol C Tables 4.2.6.8 and 6.1.1.4'
Si Si 0.2541 0.3302 'International Tables Vol C Tables 4.2.6.8 and 6.1.1.4'

loop_
_exptl_crystal_face_index_h
_exptl_crystal_face_index_k
_exptl_crystal_face_index_l
_exptl_crystal_face_perp_dist
0 -1 1 0.0200
0 1 -1 0.0200
-1 6 10 0.0187
-1 -6 -9 0.0410
4 -4 -8 0.0377
-5 1 3 0.0882

loop_
_geom_angle_atom_site_label_1
_geom_angle_atom_site_label_2
_geom_angle_atom_site_label_3
_geom_angle
C1 Si1 Si2 105.17(7)
C7 Si1 Si2 112.96(9)
C7 Si1 C1 112.32(11)
C8 Si1 Si2 108.94(9)
C8 Si1 C1 108.86(11)
C8 Si1 C7 108.47(12)
C9 Si2 Si1 106.09(8)
C9 Si2 C10 106.18(11)
C9 Si2 C11 115.76(10)
C10 Si2 Si1 112.30(9)
C10 Si2 C11 111.58(10)
C11 Si2 Si1 104.94(7)
C2 C1 Si1 118.69(18)
C6 C1 Si1 126.04(17)
C6 C1 C2 114.6(2)
F1 C2 C1 119.2(2)
F1 C2 C3 117.0(2)
C3 C2 C1 123.8(2)
F2 C3 C2 121.1(2)
F2 C3 C4 119.7(2)
C2 C3 C4 119.2(2)
F3 C4 C3 120.1(2)
F3 C4 C5 120.6(2)
C5 C4 C3 119.4(2)
F4 C5 C4 120.1(2)
F4 C5 C6 120.6(2)
C6 C5 C4 119.3(2)
F5 C6 C1 120.0(2)
F5 C6 C5 116.2(2)
C5 C6 C1 123.7(2)
Si1 C7 H7A 109.5
Si1 C7 H7B 109.5
Si1 C7 H7C 109.5
H7A C7 H7B 109.5
H7A C7 H7C 109.5
H7B C7 H7C 109.5
Si1 C8 H8A 109.5
Si1 C8 H8B 109.5
Si1 C8 H8C 109.5
H8A C8 H8B 109.5
H8A C8 H8C 109.5
H8B C8 H8C 109.5
Si2 C9 H9A 109.5
Si2 C9 H9B 109.5
Si2 C9 H9C 109.5
H9A C9 H9B 109.5
H9A C9 H9C 109.5
H9B C9 H9C 109.5
Si2 C10 H10A 109.5
Si2 C10 H10B 109.5
Si2 C10 H10C 109.5
H10A C10 H10B 109.5
H10A C10 H10C 109.5
H10B C10 H10C 109.5
C12 C11 Si2 126.28(15)
C16 C11 Si2 117.66(15)
C16 C11 C12 115.30(18)
C11 C12 Cl1 120.73(16)
C13 C12 Cl1 116.65(16)
C13 C12 C11 122.63(19)
C12 C13 Cl2 120.82(16)
C14 C13 Cl2 119.32(16)
C14 C13 C12 119.86(19)
C13 C14 Cl3 120.37(16)
C13 C14 C15 119.35(19)
C15 C14 Cl3 120.28(17)
C14 C15 Cl4 119.61(17)
C14 C15 C16 119.51(19)
C16 C15 Cl4 120.85(17)
C11 C16 Cl5 119.69(16)
C15 C16 Cl5 117.06(16)
C15 C16 C11 123.22(19)

loop_
_geom_bond_atom_site_label_1
_geom_bond_atom_site_label_2
_geom_bond_distance
Cl1 C12 1.729(2)
Cl2 C13 1.724(2)
Cl3 C14 1.715(2)
Cl4 C15 1.722(2)
Cl5 C16 1.730(2)
Si1 Si2 2.3667(8)
Si1 C1 1.916(2)
Si1 C7 1.874(2)
Si1 C8 1.871(2)
Si2 C9 1.872(2)
Si2 C10 1.876(2)
Si2 C11 1.938(2)
F1 C2 1.351(3)
F2 C3 1.345(3)
F3 C4 1.338(3)
F4 C5 1.341(3)
F5 C6 1.349(3)
C1 C2 1.396(3)
C1 C6 1.390(3)
C2 C3 1.378(3)
C3 C4 1.388(4)
C4 C5 1.385(4)
C5 C6 1.382(3)
C7 H7A 0.9600
C7 H7B 0.9600
C7 H7C 0.9600
C8 H8A 0.9600
C8 H8B 0.9600
C8 H8C 0.9600
C9 H9A 0.9600
C9 H9B 0.9600
C9 H9C 0.9600
C10 H10A 0.9600
C10 H10B 0.9600
C10 H10C 0.9600
C11 C12 1.403(3)
C11 C16 1.402(3)
C12 C13 1.398(3)
C13 C14 1.389(3)
C14 C15 1.391(3)
C15 C16 1.392(3)

loop_
_geom_torsion_atom_site_label_1
_geom_torsion_atom_site_label_2
_geom_torsion_atom_site_label_3
_geom_torsion_atom_site_label_4
_geom_torsion
Cl1 C12 C13 Cl2 2.3(2)
Cl1 C12 C13 C14 -178.52(17)
Cl2 C13 C14 Cl3 1.2(3)
Cl2 C13 C14 C15 -178.95(16)
Cl3 C14 C15 Cl4 -0.2(3)
Cl3 C14 C15 C16 177.57(17)
Cl4 C15 C16 Cl5 -0.6(3)
Cl4 C15 C16 C11 177.46(16)
Si1 C1 C2 F1 8.8(3)
Si1 C1 C2 C3 -168.55(18)
Si1 C1 C6 F5 -10.7(3)
Si1 C1 C6 C5 167.88(19)
Si2 C11 C12 Cl1 -14.2(3)
Si2 C11 C12 C13 165.93(16)
Si2 C11 C16 Cl5 10.7(2)
Si2 C11 C16 C15 -167.37(17)
F1 C2 C3 F2 1.5(3)
F1 C2 C3 C4 -178.6(2)
F2 C3 C4 F3 -0.2(4)
F2 C3 C4 C5 179.8(2)
F3 C4 C5 F4 0.5(4)
F3 C4 C5 C6 -179.8(2)
F4 C5 C6 F5 -0.6(3)
F4 C5 C6 C1 -179.2(2)
C1 C2 C3 F2 178.8(2)
C1 C2 C3 C4 -1.3(4)
C2 C1 C6 F5 179.18(19)
C2 C1 C6 C5 -2.2(3)
C2 C3 C4 F3 179.9(2)
C2 C3 C4 C5 -0.1(4)
C3 C4 C5 F4 -179.5(2)
C3 C4 C5 C6 0.2(4)
C4 C5 C6 F5 179.7(2)
C4 C5 C6 C1 1.1(4)
C6 C1 C2 F1 179.67(19)
C6 C1 C2 C3 2.4(3)
C11 C12 C13 Cl2 -177.84(16)
C11 C12 C13 C14 1.4(3)
C12 C11 C16 Cl5 -178.67(15)
C12 C11 C16 C15 3.3(3)
C12 C13 C14 Cl3 -178.07(16)
C12 C13 C14 C15 1.8(3)
C13 C14 C15 Cl4 179.86(17)
C13 C14 C15 C16 -2.3(3)
C14 C15 C16 Cl5 -178.41(16)
C14 C15 C16 C11 -0.3(3)
C16 C11 C12 Cl1 176.08(15)
C16 C11 C12 C13 -3.8(3)

loop_
_exptl_oxdiff_crystal_face_indexfrac_h
_exptl_oxdiff_crystal_face_indexfrac_k
_exptl_oxdiff_crystal_face_indexfrac_l
_exptl_oxdiff_crystal_face_x
_exptl_oxdiff_crystal_face_y
_exptl_oxdiff_crystal_face_z
0.0012 -1.0027 0.9943 -0.1248 0.0423 0.0119
-0.0012 1.0027 -0.9943 0.1248 -0.0423 -0.0119
-0.6737 5.6889 9.8921 0.2644 0.7495 0.6069
-0.6240 -5.5496 -9.4023 -0.2016 -0.5726 -0.7946
3.5043 -4.3479 -8.1377 -0.3334 -0.9427 0.0089
-4.9942 0.9611 3.0012 0.2472 0.7533 -0.6496
